data_4000664
_journal_name_full 'Chemistry of Materials'
_journal_paper_doi 10.1021/cm051874t
_journal_year 2005
_chemical_formula_moiety 'C16 H14 O2'
_chemical_formula_sum 'C16 H14 O2'
_chemical_formula_weight 238.27
_chemical_melting_point 200
_chemical_name_common 9,10-Dimethoxyanthracene
_space_group_IT_number 61
_symmetry_cell_setting orthorhombic
_symmetry_space_group_name_Hall '-P 2ac 2ab'
_symmetry_space_group_name_H-M 'P b c a'
_cell_angle_alpha 90.00
_cell_angle_beta 90.00
_cell_angle_gamma 90.00
_cell_formula_units_Z 4
_cell_length_a 8.6048(11)
_cell_length_b 8.4436(11)
_cell_length_c 16.095(2)
_cell_measurement_temperature 90
_cell_volume 1169.4(3)
_diffrn_ambient_temperature 90
_exptl_crystal_density_diffrn 1.353
_cod_database_code 4000664

loop_
_symmetry_equiv_pos_as_xyz
'x, y, z'
'-x+1/2, -y, z+1/2'
'-x, y+1/2, -z+1/2'
'x+1/2, -y+1/2, -z'
'-x, -y, -z'
'x-1/2, y, -z-1/2'
'x, -y-1/2, z-1/2'
'-x-1/2, y-1/2, z'

loop_
_atom_site_label
_atom_site_type_symbol
_atom_site_fract_x
_atom_site_fract_y
_atom_site_fract_z
_atom_site_U_iso_or_equiv
_atom_site_adp_type
_atom_site_occupancy
_atom_site_symmetry_multiplicity
_atom_site_calc_flag
_atom_site_refinement_flags
_atom_site_disorder_assembly
_atom_site_disorder_group
O1 O 0.76980(10) 0.11633(10) 0.39477(5) 0.0190(2) Uani 1 1 d . . .
C2 C 0.88287(13) 0.10230(14) 0.53164(7) 0.0162(3) Uani 1 1 d . . .
C6 C 1.00230(14) 0.08924(14) 0.67094(7) 0.0178(3) Uani 1 1 d . . .
H6 H 1.0817 0.0519 0.7070 0.021 Uiso 1 1 calc R . .
C4 C 0.76969(14) 0.24451(15) 0.64810(7) 0.0204(3) Uani 1 1 d . . .
H4 H 0.6914 0.3118 0.6701 0.024 Uiso 1 1 calc R . .
C5 C 0.88886(15) 0.18592(15) 0.70131(8) 0.0201(3) Uani 1 1 d . . .
H5 H 0.8893 0.2145 0.7584 0.024 Uiso 1 1 calc R . .
C1 C 0.88315(13) 0.05768(14) 0.44758(7) 0.0162(3) Uani 1 1 d . . .
C7 C 1.00306(13) 0.04338(14) 0.58525(7) 0.0161(3) Uani 1 1 d . . .
C3 C 0.76677(14) 0.20505(14) 0.56584(7) 0.0185(3) Uani 1 1 d . . .
H3 H 0.6872 0.2460 0.5310 0.022 Uiso 1 1 calc R . .
C8 C 0.62846(15) 0.02509(17) 0.39655(8) 0.0234(3) Uani 1 1 d . . .
H8A H 0.6538 -0.0881 0.3959 0.035 Uiso 1 1 calc R . .
H8B H 0.5652 0.0511 0.3478 0.035 Uiso 1 1 calc R . .
H8C H 0.5702 0.0501 0.4472 0.035 Uiso 1 1 calc R . .

loop_
_atom_site_aniso_label
_atom_site_aniso_U_11
_atom_site_aniso_U_22
_atom_site_aniso_U_33
_atom_site_aniso_U_23
_atom_site_aniso_U_13
_atom_site_aniso_U_12
O1 0.0194(5) 0.0188(4) 0.0187(4) 0.0032(3) -0.0025(3) 0.0018(3)
C2 0.0174(6) 0.0133(5) 0.0180(6) 0.0013(4) 0.0016(4) -0.0013(4)
C6 0.0206(6) 0.0159(6) 0.0168(6) 0.0018(5) 0.0001(5) -0.0012(5)
C4 0.0222(6) 0.0168(6) 0.0222(6) -0.0015(5) 0.0052(5) 0.0018(5)
C5 0.0269(6) 0.0180(6) 0.0155(6) -0.0004(4) 0.0034(5) -0.0023(5)
C1 0.0177(6) 0.0141(6) 0.0168(6) 0.0031(4) -0.0005(4) -0.0003(4)
C7 0.0186(6) 0.0130(6) 0.0167(6) 0.0017(4) 0.0015(4) -0.0019(4)
C3 0.0191(6) 0.0159(6) 0.0205(6) 0.0010(4) 0.0015(5) 0.0017(5)
C8 0.0210(6) 0.0234(7) 0.0256(7) -0.0012(5) -0.0036(5) -0.0008(5)

loop_
_geom_bond_atom_site_label_1
_geom_bond_atom_site_label_2
_geom_bond_distance
_geom_bond_site_symmetry_2
_geom_bond_publ_flag
O1 C1 1.3852(14) . ?
O1 C8 1.4400(15) . ?
C2 C1 1.4044(17) . ?
C2 C3 1.4331(16) . ?
C2 C7 1.4359(16) . ?
C6 C5 1.3632(18) . ?
C6 C7 1.4326(17) . ?
C6 H6 0.9500 . ?
C4 C3 1.3656(17) . ?
C4 C5 1.4247(18) . ?
C4 H4 0.9500 . ?
C5 H5 0.9500 . ?
C1 C7 1.4021(17) 5_756 ?
C7 C1 1.4021(17) 5_756 ?
C3 H3 0.9500 . ?
C8 H8A 0.9800 . ?
C8 H8B 0.9800 . ?
C8 H8C 0.9800 . ?
